data_7126848
loop_
_publ_author_name
'Yakiyama, Yumi'
'Fujinaka, Takahisa'
'Nishimura, Mio'
'Seki, Ryotaro'
'Sakurai, Hidehiro'

_publ_section_title
;
 Control by one drop of solvent: selective preparation of guest
 release/trap-triggered interconvertible molecular crystals.
;
_journal_issue 67
_journal_name_full 'Chemical communications (Cambridge, England)'
_journal_page_first 9687
_journal_page_last 9690
_journal_paper_doi 10.1039/d0cc03408h
_journal_volume 56
_journal_year 2020
_chemical_formula_moiety 'C14 H8 N O2, 0.25(C5)'
_chemical_formula_sum 'C15.5 H11 N O2'
_chemical_formula_weight 243.25
_space_group_crystal_system monoclinic
_space_group_IT_number 15
_space_group_name_Hall '-C 2yc'
_space_group_name_H-M_alt 'C 1 2/c 1'
_atom_sites_solution_hydrogens geom
_atom_sites_solution_primary dual
_audit_creation_date 2018-12-20
_audit_creation_method
;
Olex2 1.2
(compiled 2018.05.29 svn.r3508 for OlexSys, GUI svn.r5506)
;
_audit_update_record
;
2020-04-16 deposited with the CCDC.	2020-07-07 downloaded from the CCDC.
;
_cell_angle_alpha 90
_cell_angle_beta 97.19(3)
_cell_angle_gamma 90
_cell_formula_units_Z 8
_cell_length_a 15.487(3)
_cell_length_b 17.983(4)
_cell_length_c 8.5171(17)
_cell_measurement_reflns_used 24279
_cell_measurement_temperature 100(2)
_cell_measurement_theta_max 29.524
_cell_measurement_theta_min 2.231
_cell_volume 2353.4(9)
_computing_cell_refinement 'HKL3000 (Minor et al., 2006)'
_computing_data_collection 'HKL3000 (Minor et al., 2006)'
_computing_data_reduction 'HKL3000 (Minor et al., 2006)'
_computing_molecular_graphics 'Olex2 (Dolomanov et al., 2009)'
_computing_publication_material 'Olex2 (Dolomanov et al., 2009)'
_computing_structure_refinement 'ShelXL (Sheldrick, 2015)'
_computing_structure_solution 'ShelXT (Sheldrick, 2015)'
_diffrn_ambient_temperature 100(2)
_diffrn_measured_fraction_theta_full 0.980
_diffrn_measured_fraction_theta_max 0.972
_diffrn_measurement_device_type 'ADSC Q210 CCD area detector'
_diffrn_measurement_method 'omega scan'
_diffrn_radiation_monochromator 'Si(111) double crystal monochromator'
_diffrn_radiation_type synchrotron
_diffrn_radiation_wavelength 0.700
_diffrn_reflns_av_R_equivalents 0.0309
_diffrn_reflns_av_unetI/netI 0.0181
_diffrn_reflns_Laue_measured_fraction_full 0.980
_diffrn_reflns_Laue_measured_fraction_max 0.972
_diffrn_reflns_limit_h_max 21
_diffrn_reflns_limit_h_min -21
_diffrn_reflns_limit_k_max 25
_diffrn_reflns_limit_k_min -25
_diffrn_reflns_limit_l_max 11
_diffrn_reflns_limit_l_min -11
_diffrn_reflns_number 23946
_diffrn_reflns_point_group_measured_fraction_full 0.980
_diffrn_reflns_point_group_measured_fraction_max 0.972
_diffrn_reflns_theta_full 24.835
_diffrn_reflns_theta_max 29.524
_diffrn_reflns_theta_min 2.231
_diffrn_source 'PLSII 2D bending magnet'
_diffrn_standards_number 0
_exptl_absorpt_coefficient_mu 0.089
_exptl_absorpt_correction_type none
_exptl_crystal_colour yellow
_exptl_crystal_colour_primary yellow
_exptl_crystal_density_diffrn 1.373
_exptl_crystal_description block
_exptl_crystal_F_000 1016
_exptl_crystal_size_max 0.12
_exptl_crystal_size_mid 0.09
_exptl_crystal_size_min 0.03
_refine_diff_density_max 0.943
_refine_diff_density_min -0.320
_refine_diff_density_rms 0.092
_refine_ls_extinction_method none
_refine_ls_goodness_of_fit_ref 1.073
_refine_ls_hydrogen_treatment constr
_refine_ls_matrix_type full
_refine_ls_number_parameters 174
_refine_ls_number_reflns 3342
_refine_ls_number_restraints 0
_refine_ls_restrained_S_all 1.073
_refine_ls_R_factor_all 0.0554
_refine_ls_R_factor_gt 0.0521
_refine_ls_shift/su_max 0.000
_refine_ls_shift/su_mean 0.000
_refine_ls_structure_factor_coef Fsqd
_refine_ls_weighting_details 'w=1/[\s^2^(Fo^2^)+(0.1009P)^2^+2.5615P] where P=(Fo^2^+2Fc^2^)/3'
_refine_ls_weighting_scheme calc
_refine_ls_wR_factor_gt 0.1576
_refine_ls_wR_factor_ref 0.1602
_reflns_Friedel_coverage 0.000
_reflns_number_gt 3059
_reflns_number_total 3342
_reflns_threshold_expression 'I > 2\s(I)'
_cod_data_source_file d0cc03408h2.cif
_cod_data_source_block 1a-pentane
_cod_depositor_comments 'Adding full bibliography for 7126838--7126851.cif.'
_cod_original_cell_volume 2353.4(8)
_cod_original_formula_sum 'C15.50 H11 N O2'
_cod_database_code 7126848
_shelx_shelxl_version_number 2018/3
_shelx_space_group_comment
;
The symmetry employed for this shelxl refinement is uniquely defined
by the following loop, which should always be used as a source of
symmetry information in preference to the above space-group names.
They are only intended as comments.
;
_olex2_refinement_description
;
1. Fixed Uiso
 At 1.2 times of:
  All C(H) groups
2. Others
 Fixed Sof: C3S(0.25) C2S(0.25) C4S(0.25) C1S(0.25) C5S(0.25)
3.a Aromatic/amide H refined with riding coordinates:
 C4(H4), C13(H13), C11(H11), C7(H7), C5(H5), C6(H6), C14(H14), C10(H10)
;
_olex2_exptl_crystal_mounting_method Litholoop
_olex2_submission_special_instructions 'No special instructions were received'

loop_
_space_group_symop_operation_xyz
'x, y, z'
'-x, y, -z+1/2'
'x+1/2, y+1/2, z'
'-x+1/2, y+1/2, -z+1/2'
'-x, -y, -z'
'x, -y, z-1/2'
'-x+1/2, -y+1/2, -z'
'x+1/2, -y+1/2, z-1/2'

loop_
_atom_site_label
_atom_site_type_symbol
_atom_site_fract_x
_atom_site_fract_y
_atom_site_fract_z
_atom_site_U_iso_or_equiv
_atom_site_adp_type
_atom_site_occupancy
_atom_site_site_symmetry_order
_atom_site_calc_flag
_atom_site_refinement_flags_posn
_atom_site_refinement_flags_adp
_atom_site_refinement_flags_occupancy
_atom_site_disorder_assembly
_atom_site_disorder_group
O1 O 0.50667(6) 0.38216(5) 0.54696(10) 0.0142(2) Uani 1 1 d . . . . .
O2 O 0.40288(6) 0.22346(5) 0.12411(11) 0.0168(2) Uani 1 1 d . . . . .
N1 N 0.27448(8) 0.50719(7) 0.10966(14) 0.0222(3) Uani 1 1 d . . . . .
C2 C 0.46468(7) 0.33610(6) 0.46637(13) 0.0104(2) Uani 1 1 d . . . . .
C3 C 0.41228(7) 0.27562(6) 0.52421(13) 0.0115(2) Uani 1 1 d . . . . .
C8 C 0.38146(8) 0.22810(6) 0.40010(14) 0.0122(2) Uani 1 1 d . . . . .
C1 C 0.45504(7) 0.33157(6) 0.28344(13) 0.0099(2) Uani 1 1 d . . . . .
C9 C 0.41034(7) 0.25499(6) 0.25165(13) 0.0113(2) Uani 1 1 d . . . . .
C12 C 0.39220(7) 0.39353(6) 0.21925(13) 0.0112(2) Uani 1 1 d . . . . .
C4 C 0.39544(8) 0.26242(7) 0.67841(14) 0.0143(2) Uani 1 1 d . . . . .
H4 H 0.415499 0.294593 0.760428 0.017 Uiso 1 1 calc R . . . .
C13 C 0.32198(8) 0.37986(7) 0.10337(14) 0.0150(2) Uani 1 1 d . . . . .
H13 H 0.313321 0.332725 0.059269 0.018 Uiso 1 1 calc R . . . .
C11 C 0.40179(8) 0.46568(6) 0.27880(14) 0.0148(2) Uani 1 1 d . . . . .
H11 H 0.446882 0.477358 0.357597 0.018 Uiso 1 1 calc R . . . .
C7 C 0.33341(9) 0.16494(7) 0.42678(15) 0.0170(3) Uani 1 1 d . . . . .
H7 H 0.313001 0.133065 0.344435 0.020 Uiso 1 1 calc R . . . .
C5 C 0.34749(9) 0.19934(7) 0.70536(15) 0.0185(3) Uani 1 1 d . . . . .
H5 H 0.335466 0.188910 0.807349 0.022 Uiso 1 1 calc R . . . .
C6 C 0.31699(9) 0.15121(7) 0.58115(16) 0.0204(3) Uani 1 1 d . . . . .
H6 H 0.285191 0.109310 0.602305 0.024 Uiso 1 1 calc R . . . .
C14 C 0.26518(9) 0.43753(8) 0.05473(16) 0.0198(3) Uani 1 1 d . . . . .
H14 H 0.217864 0.427120 -0.020496 0.024 Uiso 1 1 calc R . . . .
C10 C 0.34274(9) 0.51989(7) 0.21831(16) 0.0193(3) Uani 1 1 d . . . . .
H10 H 0.351394 0.568185 0.256074 0.023 Uiso 1 1 calc R . . . .
C3S C 0.0318(6) 0.4281(5) -0.0337(12) 0.0475(19) Uiso 0.25 1 d . . P . .
C2S C 0.0290(8) 0.4270(7) 0.0733(15) 0.063(3) Uiso 0.25 1 d . . P . .
C4S C 0.0291(9) 0.4388(7) -0.1360(17) 0.067(3) Uiso 0.25 1 d . . P . .
C1S C 0.0217(12) 0.4804(10) 0.060(2) 0.092(4) Uiso 0.25 1 d . . P . .
C5S C 0.0243(10) 0.4726(9) -0.2022(18) 0.081(4) Uiso 0.25 1 d . . P . .

loop_
_atom_site_aniso_label
_atom_site_aniso_U_11
_atom_site_aniso_U_22
_atom_site_aniso_U_33
_atom_site_aniso_U_23
_atom_site_aniso_U_13
_atom_site_aniso_U_12
O1 0.0192(4) 0.0114(4) 0.0118(4) -0.0022(3) 0.0018(3) -0.0043(3)
O2 0.0242(5) 0.0142(4) 0.0117(4) -0.0037(3) 0.0013(3) -0.0024(3)
N1 0.0240(6) 0.0215(5) 0.0219(6) 0.0074(4) 0.0065(5) 0.0100(4)
C2 0.0130(5) 0.0088(5) 0.0096(5) 0.0000(3) 0.0020(4) 0.0002(3)
C3 0.0134(5) 0.0102(5) 0.0108(5) 0.0004(3) 0.0015(4) -0.0018(4)
C8 0.0141(5) 0.0109(5) 0.0115(5) -0.0001(4) 0.0015(4) -0.0027(4)
C1 0.0133(5) 0.0077(4) 0.0085(5) -0.0004(3) 0.0012(4) -0.0010(3)
C9 0.0136(5) 0.0091(5) 0.0110(5) -0.0004(4) 0.0003(4) -0.0005(4)
C12 0.0133(5) 0.0104(5) 0.0105(5) 0.0019(4) 0.0039(4) 0.0013(4)
C4 0.0161(5) 0.0154(5) 0.0117(5) -0.0004(4) 0.0032(4) -0.0037(4)
C13 0.0149(5) 0.0166(5) 0.0134(5) 0.0023(4) 0.0019(4) 0.0009(4)
C11 0.0187(5) 0.0111(5) 0.0152(5) 0.0001(4) 0.0050(4) 0.0020(4)
C7 0.0204(6) 0.0144(5) 0.0163(6) -0.0013(4) 0.0022(5) -0.0075(4)
C5 0.0218(6) 0.0202(6) 0.0143(5) 0.0016(4) 0.0055(5) -0.0077(4)
C6 0.0248(6) 0.0178(6) 0.0191(6) 0.0012(4) 0.0052(5) -0.0104(5)
C14 0.0169(6) 0.0240(6) 0.0181(6) 0.0057(5) 0.0012(5) 0.0050(4)
C10 0.0254(6) 0.0134(5) 0.0204(6) 0.0032(4) 0.0087(5) 0.0070(4)

loop_
_atom_type_symbol
_atom_type_description
_atom_type_scat_dispersion_real
_atom_type_scat_dispersion_imag
_atom_type_scat_source
C C 0.0033 0.0016 'International Tables Vol C Tables 4.2.6.8 and 6.1.1.4'
H H 0.0000 0.0000 'International Tables Vol C Tables 4.2.6.8 and 6.1.1.4'
N N 0.0063 0.0031 'International Tables Vol C Tables 4.2.6.8 and 6.1.1.4'
O O 0.0112 0.0059 'International Tables Vol C Tables 4.2.6.8 and 6.1.1.4'

loop_
_geom_angle_atom_site_label_1
_geom_angle_atom_site_label_2
_geom_angle_atom_site_label_3
_geom_angle
_geom_angle_site_symmetry_1
_geom_angle_site_symmetry_3
_geom_angle_publ_flag
C10 N1 C14 116.34(11) . . ?
O1 C2 C3 126.33(10) . . ?
O1 C2 C1 125.66(10) . . ?
C3 C2 C1 107.99(9) . . ?
C8 C3 C2 110.37(10) . . ?
C4 C3 C2 128.02(10) . . ?
C4 C3 C8 121.58(11) . . ?
C3 C8 C9 109.69(10) . . ?
C7 C8 C3 120.99(11) . . ?
C7 C8 C9 129.30(11) . . ?
C2 C1 C1 112.78(11) . 2_655 ?
C2 C1 C9 101.96(9) . . ?
C9 C1 C1 109.51(7) . 2_655 ?
C12 C1 C2 107.30(9) . . ?
C12 C1 C1 115.01(8) . 2_655 ?
C12 C1 C9 109.47(9) . . ?
O2 C9 C8 127.38(11) . . ?
O2 C9 C1 124.05(11) . . ?
C8 C9 C1 108.57(9) . . ?
C13 C12 C1 121.83(10) . . ?
C11 C12 C1 120.81(10) . . ?
C11 C12 C13 117.32(11) . . ?
C3 C4 H4 121.2 . . ?
C5 C4 C3 117.53(11) . . ?
C5 C4 H4 121.2 . . ?
C12 C13 H13 120.4 . . ?
C14 C13 C12 119.19(12) . . ?
C14 C13 H13 120.4 . . ?
C12 C11 H11 120.6 . . ?
C10 C11 C12 118.85(12) . . ?
C10 C11 H11 120.6 . . ?
C8 C7 H7 121.2 . . ?
C8 C7 C6 117.62(11) . . ?
C6 C7 H7 121.2 . . ?
C4 C5 H5 119.5 . . ?
C4 C5 C6 121.02(12) . . ?
C6 C5 H5 119.5 . . ?
C7 C6 C5 121.26(11) . . ?
C7 C6 H6 119.4 . . ?
C5 C6 H6 119.4 . . ?
N1 C14 C13 123.91(12) . . ?
N1 C14 H14 118.0 . . ?
C13 C14 H14 118.0 . . ?
N1 C10 C11 124.33(12) . . ?
N1 C10 H10 117.8 . . ?
C11 C10 H10 117.8 . . ?
C2S C3S C1S 50.2(11) . . ?
C2S C3S C1S 93.6(12) . 5_565 ?
C2S C3S C5S 151.1(14) . . ?
C4S C3S C2S 167.5(18) . . ?
C4S C3S C1S 73.9(12) . 5_565 ?
C4S C3S C1S 117.9(15) . . ?
C4S C3S C5S 17.0(11) . . ?
C1S C3S C1S 47.1(12) . 5_565 ?
C1S C3S C5S 101.0(11) . . ?
C5S C3S C1S 58.3(8) . 5_565 ?
C3S C2S C4S 6.1(9) . . ?
C3S C2S C1S 83.2(16) . . ?
C1S C2S C4S 77.4(14) . . ?
C3S C4S C2S 6.3(9) . . ?
C3S C4S C4S 153.9(16) . 2_554 ?
C3S C4S C1S 36.9(10) . . ?
C3S C4S C1S 78.0(12) . 5_565 ?
C3S C4S C5S 150.0(15) . 2_554 ?
C2S C4S C4S 153.2(12) . 2_554 ?
C2S C4S C1S 30.9(6) . . ?
C2S C4S C1S 71.6(9) . 5_565 ?
C1S C4S C4S 142.5(10) . 2_554 ?
C1S C4S C4S 100.4(8) 5_565 2_554 ?
C1S C4S C1S 43.3(10) 5_565 . ?
C5S C4S C3S 145(2) . . ?
C5S C4S C2S 145.0(10) 2_554 . ?
C5S C4S C2S 138.8(18) . . ?
C5S C4S C4S 50.1(14) . 2_554 ?
C5S C4S C4S 22.9(7) 2_554 2_554 ?
C5S C4S C1S 69.3(16) . 5_565 ?
C5S C4S C1S 107.9(17) . . ?
C5S C4S C1S 78.8(8) 2_554 5_565 ?
C5S C4S C1S 122.0(10) 2_554 . ?
C5S C4S C5S 32.6(14) . 2_554 ?
C3S C1S C3S 132.9(12) . 5_565 ?
C3S C1S C4S 157.3(14) . 5_565 ?
C3S C1S C4S 25.1(7) . . ?
C3S C1S C4S 109.2(9) 5_565 . ?
C3S C1S C1S 90.0(18) . 5_565 ?
C3S C1S C5S 156.9(16) . 5_565 ?
C2S C1S C3S 160.1(19) . 5_565 ?
C2S C1S C3S 46.6(11) . . ?
C2S C1S C4S 71.7(14) . . ?
C2S C1S C4S 143.2(18) . 5_565 ?
C2S C1S C1S 130(3) . 5_565 ?
C2S C1S C5S 117.4(17) . 5_565 ?
C4S C1S C3S 28.1(6) 5_565 5_565 ?
C4S C1S C4S 136.7(10) 5_565 . ?
C1S C1S C3S 42.9(12) 5_565 5_565 ?
C1S C1S C4S 69.7(15) 5_565 5_565 ?
C1S C1S C4S 67.0(14) 5_565 . ?
C1S C1S C5S 93.8(18) 5_565 5_565 ?
C5S C1S C3S 54.7(8) 5_565 5_565 ?
C5S C1S C4S 27.0(6) 5_565 5_565 ?
C5S C1S C4S 157.3(13) 5_565 . ?
C3S C5S C1S 67.0(9) . 5_565 ?
C4S C5S C3S 18.3(12) . . ?
C4S C5S C3S 122.1(11) 2_554 . ?
C4S C5S C4S 107.0(19) . 2_554 ?
C4S C5S C1S 124.9(11) 2_554 5_565 ?
C4S C5S C1S 83.7(17) . 5_565 ?
C4S C5S C5S 122.0(19) . 2_554 ?
C5S C5S C3S 130.9(18) 2_554 . ?
C5S C5S C4S 25.4(9) 2_554 2_554 ?
C5S C5S C1S 103.4(19) 2_554 5_565 ?

loop_
_geom_bond_atom_site_label_1
_geom_bond_atom_site_label_2
_geom_bond_distance
_geom_bond_site_symmetry_2
_geom_bond_publ_flag
O1 C2 1.2118(14) . ?
O2 C9 1.2179(14) . ?
N1 C14 1.3387(19) . ?
N1 C10 1.3346(19) . ?
C2 C3 1.4779(15) . ?
C2 C1 1.5486(16) . ?
C3 C8 1.3962(15) . ?
C3 C4 1.3910(16) . ?
C8 C9 1.4745(16) . ?
C8 C7 1.3920(16) . ?
C1 C1 1.569(2) 2_655 ?
C1 C9 1.5500(15) . ?
C1 C12 1.5343(15) . ?
C12 C13 1.3959(17) . ?
C12 C11 1.3944(16) . ?
C4 H4 0.9300 . ?
C4 C5 1.3906(16) . ?
C13 H13 0.9300 . ?
C13 C14 1.3891(17) . ?
C11 H11 0.9300 . ?
C11 C10 1.3906(17) . ?
C7 H7 0.9300 . ?
C7 C6 1.3921(18) . ?
C5 H5 0.9300 . ?
C5 C6 1.4023(18) . ?
C6 H6 0.9300 . ?
C14 H14 0.9300 . ?
C10 H10 0.9300 . ?
C3S C2S 0.918(14) . ?
C3S C4S 0.888(15) . ?
C3S C1S 1.26(2) . ?
C3S C1S 1.84(2) 5_565 ?
C3S C5S 1.634(18) . ?
C2S C4S 1.795(18) . ?
C2S C1S 0.971(18) . ?
C4S C4S 2.04(3) 2_554 ?
C4S C1S 1.85(2) . ?
C4S C1S 1.81(2) 5_565 ?
C4S C5S 0.827(16) . ?
C4S C5S 1.63(2) 2_554 ?
C1S C1S 1.35(3) 5_565 ?
C1S C5S 1.70(2) 5_565 ?
C5S C5S 1.04(3) 2_554 ?
